data_4036793
loop_
_publ_author_name
'Gregoli\'nski, Janusz'
'\'Slepokura, Katarzyna'
'Pa\'ckowski, Tomasz'
'Panek, Jaros\/law'
'Stefanowicz, Piotr'
'Lisowski, Jerzy'

_publ_section_title
;
 From 2 + 2 to 8 + 8 Condensation Products of Diamine and Dialdehyde:
 Giant Container-Shaped Macrocycles for Multiple Anion Binding.
;
_journal_issue 13
_journal_name_full 'The Journal of organic chemistry'
_journal_page_first 5285
_journal_page_last 5294
_journal_paper_doi 10.1021/acs.joc.6b00531
_journal_volume 81
_journal_year 2016
_chemical_formula_moiety 'C48 H76 N12, 8(Cl), 4(H2 O)'
_chemical_formula_sum 'C48 H84 Cl8 N12 O4'
_chemical_formula_weight 1176.87
_space_group_crystal_system triclinic
_space_group_IT_number 2
_space_group_name_Hall '-P 1'
_space_group_name_H-M_alt 'P -1'
_atom_sites_solution_hydrogens mixed
_atom_sites_solution_primary direct
_atom_sites_solution_secondary difmap
_audit_creation_method SHELXL-2014/7
_cell_angle_alpha 78.23(3)
_cell_angle_beta 83.88(3)
_cell_angle_gamma 66.76(3)
_cell_formula_units_Z 2
_cell_length_a 12.688(3)
_cell_length_b 12.980(4)
_cell_length_c 20.266(6)
_cell_measurement_reflns_used 9210
_cell_measurement_temperature 100(2)
_cell_measurement_theta_max 28.59
_cell_measurement_theta_min 2.89
_cell_volume 3001.1(16)
_computing_cell_refinement
;
CrysAlis RED, Oxford Diffraction Ltd.,
Version 1.171.33.66 (release 28-04-2010 CrysAlis171 .NET)
(compiled Apr 28 2010,14:27:37)
;
_computing_data_collection
;
CrysAlis CCD, Oxford Diffraction Ltd.,
Version 1.171.33.66 (release 28-04-2010 CrysAlis171 .NET)
(compiled Apr 28 2010,14:27:37)
;
_computing_data_reduction
;
CrysAlis RED, Oxford Diffraction Ltd.,
Version 1.171.33.66 (release 28-04-2010 CrysAlis171 .NET)
(compiled Apr 28 2010,14:27:37)
;
_computing_structure_refinement 'SHELXL-2014/7 (Sheldrick, 2014)'
_computing_structure_solution 'SHELXS-97 (Sheldrick, 2008)'
_diffrn_ambient_temperature 100(2)
_diffrn_detector_area_resol_mean 8.3359
_diffrn_measured_fraction_theta_full 0.993
_diffrn_measured_fraction_theta_max 0.992
_diffrn_measurement_device_type
;
Kuma KM4-CCD kappa-geometry diffractometer 
with a Sapphire2 CCD camera 
;
_diffrn_measurement_method 'omega scan'
_diffrn_radiation_type MoK\a
_diffrn_radiation_wavelength 0.71073
_diffrn_reflns_av_R_equivalents 0.0396
_diffrn_reflns_av_unetI/netI 0.0605
_diffrn_reflns_Laue_measured_fraction_full 0.993
_diffrn_reflns_Laue_measured_fraction_max 0.992
_diffrn_reflns_limit_h_max 15
_diffrn_reflns_limit_h_min -14
_diffrn_reflns_limit_k_max 15
_diffrn_reflns_limit_k_min -15
_diffrn_reflns_limit_l_max 24
_diffrn_reflns_limit_l_min -24
_diffrn_reflns_number 22432
_diffrn_reflns_point_group_measured_fraction_full 0.993
_diffrn_reflns_point_group_measured_fraction_max 0.992
_diffrn_reflns_theta_full 25.242
_diffrn_reflns_theta_max 25.498
_diffrn_reflns_theta_min 2.897
_diffrn_source 'Enhance (Mo) X-ray Source'
_exptl_absorpt_coefficient_mu 0.426
_exptl_absorpt_correction_T_max 1.000
_exptl_absorpt_correction_T_min 0.907
_exptl_absorpt_correction_type multi-scan
_exptl_absorpt_process_details
;
CrysAlis RED, Oxford Diffraction Ltd.,
Version 1.171.33.66 (release 28-04-2010 CrysAlis171 .NET)
(compiled Apr 28 2010,14:27:37)
Empirical absorption correction using spherical harmonics,
 implemented in SCALE3 ABSPACK scaling algorithm.
;
_exptl_crystal_colour colourless
_exptl_crystal_density_diffrn 1.302
_exptl_crystal_description block
_exptl_crystal_F_000 1248
_exptl_crystal_size_max 0.30
_exptl_crystal_size_mid 0.25
_exptl_crystal_size_min 0.10
_refine_diff_density_max 1.093
_refine_diff_density_min -0.676
_refine_diff_density_rms 0.112
_refine_ls_extinction_method none
_refine_ls_goodness_of_fit_ref 1.083
_refine_ls_hydrogen_treatment constr
_refine_ls_matrix_type full
_refine_ls_number_parameters 693
_refine_ls_number_reflns 11091
_refine_ls_number_restraints 734
_refine_ls_restrained_S_all 1.092
_refine_ls_R_factor_all 0.1293
_refine_ls_R_factor_gt 0.0919
_refine_ls_shift/su_max 0.001
_refine_ls_shift/su_mean 0.000
_refine_ls_structure_factor_coef Fsqd
_refine_ls_weighting_details 'w=1/[\s^2^(Fo^2^)+(0.1862P)^2^] where P=(Fo^2^+2Fc^2^)/3'
_refine_ls_weighting_scheme calc
_refine_ls_wR_factor_gt 0.2644
_refine_ls_wR_factor_ref 0.2868
_reflns_Friedel_coverage 0.000
_reflns_number_gt 7067
_reflns_number_total 11091
_reflns_threshold_expression 'I > 2\s(I)'
_cod_data_source_file jo6b00531_si_002.cif
_cod_data_source_block 3c'_l44
_cod_database_code 4036793
_shelx_shelxl_version_number 2014/7
_shelx_space_group_comment
;
The symmetry employed for this shelxl refinement is uniquely defined
by the following loop, which should always be used as a source of
symmetry information in preference to the above space-group names.
They are only intended as comments.
;
_shelx_estimated_absorpt_t_min 0.883
_shelx_estimated_absorpt_t_max 0.959

loop_
_space_group_symop_operation_xyz
'x, y, z'
'-x, -y, -z'

loop_
_atom_site_label
_atom_site_type_symbol
_atom_site_fract_x
_atom_site_fract_y
_atom_site_fract_z
_atom_site_U_iso_or_equiv
_atom_site_adp_type
_atom_site_occupancy
_atom_site_site_symmetry_order
_atom_site_calc_flag
_atom_site_refinement_flags_posn
_atom_site_refinement_flags_adp
_atom_site_refinement_flags_occupancy
_atom_site_disorder_assembly
_atom_site_disorder_group
Cl1 Cl 0.83125(12) 0.80265(14) 0.73934(8) 0.0615(4) Uani 1 1 d . . . . .
Cl2 Cl 0.63502(10) 0.62464(10) 0.84117(6) 0.0389(3) Uani 1 1 d . . . . .
Cl3 Cl 0.67497(11) 0.43337(12) 0.72665(6) 0.0459(3) Uani 1 1 d . . . . .
Cl4 Cl 0.82252(12) 0.48968(13) 0.48347(6) 0.0532(4) Uani 1 1 d . . . . .
Cl5 Cl 0.43362(10) 0.27099(11) 0.81684(6) 0.0439(3) Uani 1 1 d . . . . .
Cl6 Cl 0.81545(13) 0.4428(2) 1.00945(7) 0.0456(7) Uani 0.910(7) 1 d . U P . .
Cl60 Cl 0.8359(16) 0.371(2) 1.0242(11) 0.060(6) Uiso 0.090(7) 1 d . U P . .
Cl7 Cl 0.7870(5) 1.0499(3) 0.85932(16) 0.0565(14) Uani 0.523(9) 1 d . U P A 1
Cl70 Cl 0.8551(12) 1.0150(7) 0.8639(4) 0.046(2) Uiso 0.253(10) 1 d . U P B 2
Cl71 Cl 0.9034(18) 0.9916(12) 0.8473(8) 0.048(4) Uiso 0.117(9) 1 d . U P C 3
Cl72 Cl 0.3702(14) 0.9762(16) 0.5420(10) 0.039(4) Uiso 0.108(6) 1 d . U P D 4
Cl8 Cl 0.6082(3) 0.2464(3) 0.44942(13) 0.0823(12) Uani 0.604(5) 1 d . . P E 1
Cl80 Cl 0.4190(5) 0.4801(5) 0.4506(3) 0.110(2) Uani 0.396(5) 1 d . . P E 2
N1 N 0.5272(4) 0.8898(4) 0.7684(2) 0.0520(11) Uani 1 1 d . U . . .
N8 N 0.4908(3) 0.4655(3) 0.85370(19) 0.0393(9) Uani 1 1 d . U . . .
H8NA H 0.5393 0.4838 0.8214 0.047 Uiso 1 1 calc R U . F 1
H8NB H 0.4694 0.4145 0.8397 0.047 Uiso 1 1 calc R U . F 1
N9 N 0.7635(3) 0.3602(3) 0.88457(18) 0.0331(8) Uani 1 1 d . U . . .
H9NA H 0.7363 0.4257 0.8539 0.040 Uiso 1 1 calc R U . . .
H9NB H 0.7835 0.3773 0.9215 0.040 Uiso 1 1 calc R U . . .
N10 N 0.9336(3) 0.4288(3) 0.85365(18) 0.0340(9) Uani 1 1 d . U . . .
N11 N 0.8615(3) 0.6311(3) 0.8902(2) 0.0386(9) Uani 1 1 d . U . . .
H1NC H 0.8481 0.5775 0.9226 0.046 Uiso 1 1 calc R U . . .
H1ND H 0.8153 0.6459 0.8552 0.046 Uiso 1 1 calc R U . . .
N12 N 0.6691(5) 0.9013(4) 0.8584(2) 0.0677(15) Uani 1 1 d . U . . .
H1NE H 0.7124 0.9435 0.8566 0.081 Uiso 1 1 calc R U . . .
H1NF H 0.6872 0.8686 0.8209 0.081 Uiso 1 1 calc R U . . .
N2 N 0.6487(4) 0.7290(4) 0.6897(2) 0.0465(10) Uani 0.642(7) 1 d D U P G 1
H2A H 0.6811 0.7776 0.6955 0.056 Uiso 0.642(7) 1 calc R U P G 1
H2B H 0.6586 0.6760 0.7280 0.056 Uiso 0.642(7) 1 calc R U P G 1
N3 N 0.8702(4) 0.4829(5) 0.6308(4) 0.036(2) Uani 0.642(7) 1 d D U P G 1
H3A H 0.8262 0.4482 0.6567 0.043 Uiso 0.642(7) 1 calc R U P G 1
H3B H 0.8536 0.4909 0.5869 0.043 Uiso 0.642(7) 1 calc R U P G 1
N4 N 0.9212(6) 0.2573(5) 0.6583(6) 0.043(2) Uani 0.642(7) 1 d D U P G 1
N5 N 0.7225(7) 0.2291(5) 0.6516(3) 0.045(2) Uani 0.642(7) 1 d D U P G 1
H5A H 0.7325 0.2436 0.6061 0.054 Uiso 0.642(7) 1 calc R U P G 1
H5B H 0.7204 0.2902 0.6679 0.054 Uiso 0.642(7) 1 calc R U P G 1
N6 N 0.4594(6) 0.4088(6) 0.6713(3) 0.0379(16) Uani 0.642(7) 1 d D U P G 1
H6A H 0.5138 0.4369 0.6742 0.045 Uiso 0.642(7) 1 calc R U P G 1
H6B H 0.4431 0.3787 0.7139 0.045 Uiso 0.642(7) 1 calc R U P G 1
N7 N 0.3591(6) 0.5569(8) 0.7495(3) 0.048(2) Uani 0.642(7) 1 d D U P G 1
C7 C 0.7093(5) 0.6707(7) 0.6327(4) 0.053(3) Uiso 0.642(7) 1 d D U P G 1
H7 H 0.6727 0.6187 0.6251 0.064 Uiso 0.642(7) 1 calc R U P G 1
C8 C 0.7037(9) 0.7585(10) 0.5677(4) 0.073(3) Uiso 0.642(7) 1 d D U P G 1
H8A H 0.6993 0.7275 0.5277 0.088 Uiso 0.642(7) 1 calc R U P G 1
H8B H 0.6354 0.8296 0.5694 0.088 Uiso 0.642(7) 1 calc R U P G 1
C9 C 0.7989(9) 0.7785(9) 0.5646(6) 0.076(3) Uiso 0.642(7) 1 d D U P G 1
H9A H 0.7850 0.8432 0.5875 0.092 Uiso 0.642(7) 1 calc R U P G 1
H9B H 0.8198 0.8000 0.5168 0.092 Uiso 0.642(7) 1 calc R U P G 1
C10 C 0.8993(6) 0.6731(7) 0.5979(5) 0.045(2) Uiso 0.642(7) 1 d D U P G 1
H10A H 0.9472 0.6953 0.6232 0.054 Uiso 0.642(7) 1 calc R U P G 1
H10B H 0.9482 0.6287 0.5639 0.054 Uiso 0.642(7) 1 calc R U P G 1
C11 C 0.8346(5) 0.6023(7) 0.6478(4) 0.039(2) Uiso 0.642(7) 1 d D U P G 1
H11 H 0.8497 0.5976 0.6960 0.047 Uiso 0.642(7) 1 calc R U P G 1
C12 C 0.9935(6) 0.4057(7) 0.6404(6) 0.053(3) Uiso 0.642(7) 1 d D U P G 1
H12A H 1.0407 0.4295 0.6030 0.063 Uiso 0.642(7) 1 calc R U P G 1
H12B H 1.0189 0.4132 0.6830 0.063 Uiso 0.642(7) 1 calc R U P G 1
C13 C 1.0127(6) 0.2860(7) 0.6423(5) 0.045(2) Uiso 0.642(7) 1 d D U P G 1
C14 C 1.1159(7) 0.2050(9) 0.6295(6) 0.071(3) Uiso 0.642(7) 1 d D U P G 1
H14 H 1.1803 0.2256 0.6172 0.085 Uiso 0.642(7) 1 calc R U P G 1
C15 C 1.1286(9) 0.0951(9) 0.6339(6) 0.079(3) Uiso 0.642(7) 1 d D U P G 1
H15 H 1.2019 0.0393 0.6256 0.095 Uiso 0.642(7) 1 calc R U P G 1
C16 C 1.0323(10) 0.0628(7) 0.6509(6) 0.080(3) Uiso 0.642(7) 1 d D U P G 1
H16 H 1.0373 -0.0129 0.6539 0.096 Uiso 0.642(7) 1 calc R U P G 1
C17 C 0.9328(8) 0.1505(6) 0.6624(5) 0.053(2) Uiso 0.642(7) 1 d D U P G 1
C18 C 0.8230(9) 0.1273(6) 0.6798(5) 0.059(3) Uiso 0.642(7) 1 d D U P G 1
H18A H 0.8287 0.0607 0.6609 0.071 Uiso 0.642(7) 1 calc R U P G 1
H18B H 0.8129 0.1096 0.7294 0.071 Uiso 0.642(7) 1 calc R U P G 1
C19 C 0.6093(8) 0.2175(7) 0.6674(3) 0.0417(19) Uiso 0.642(7) 1 d D U P G 1
H19 H 0.5940 0.2113 0.7172 0.050 Uiso 0.642(7) 1 calc R U P G 1
C20 C 0.6085(9) 0.1114(7) 0.6463(5) 0.059(2) Uiso 0.642(7) 1 d D U P G 1
H20A H 0.6491 0.0413 0.6785 0.071 Uiso 0.642(7) 1 calc R U P G 1
H20B H 0.6423 0.1031 0.6004 0.071 Uiso 0.642(7) 1 calc R U P G 1
C21 C 0.4752(9) 0.1412(8) 0.6486(5) 0.070(3) Uiso 0.642(7) 1 d D U P G 1
H21A H 0.4565 0.0981 0.6197 0.084 Uiso 0.642(7) 1 calc R U P G 1
H21B H 0.4480 0.1219 0.6953 0.084 Uiso 0.642(7) 1 calc R U P G 1
C22 C 0.4207(8) 0.2654(8) 0.6234(4) 0.054(2) Uiso 0.642(7) 1 d D U P G 1
H22A H 0.3490 0.2995 0.6496 0.065 Uiso 0.642(7) 1 calc R U P G 1
H22B H 0.4018 0.2800 0.5753 0.065 Uiso 0.642(7) 1 calc R U P G 1
C23 C 0.5074(7) 0.3174(8) 0.6317(3) 0.046(2) Uiso 0.642(7) 1 d D U P G 1
H23 H 0.5336 0.3474 0.5863 0.056 Uiso 0.642(7) 1 calc R U P G 1
C24 C 0.3513(9) 0.5071(8) 0.6432(4) 0.054(2) Uiso 0.642(7) 1 d D U P G 1
H24A H 0.3711 0.5501 0.6009 0.065 Uiso 0.642(7) 1 calc R U P G 1
H24B H 0.2961 0.4765 0.6326 0.065 Uiso 0.642(7) 1 calc R U P G 1
C25 C 0.2979(8) 0.5839(9) 0.6919(3) 0.047(2) Uiso 0.642(7) 1 d D U P G 1
C26 C 0.1873(8) 0.6704(9) 0.6874(4) 0.055(2) Uiso 0.642(7) 1 d D U P G 1
H26 H 0.1444 0.6888 0.6480 0.065 Uiso 0.642(7) 1 calc R U P G 1
C27 C 0.1425(8) 0.7268(9) 0.7387(5) 0.063(3) Uiso 0.642(7) 1 d D U P G 1
H27 H 0.0684 0.7861 0.7351 0.076 Uiso 0.642(7) 1 calc R U P G 1
C28 C 0.2038(7) 0.6990(10) 0.7974(5) 0.061(3) Uiso 0.642(7) 1 d D U P G 1
H28 H 0.1721 0.7372 0.8345 0.074 Uiso 0.642(7) 1 calc R U P G 1
C29 C 0.3131(8) 0.6131(10) 0.7995(4) 0.052(3) Uiso 0.642(7) 1 d D U P G 1
C30 C 0.3877(4) 0.5694(4) 0.8593(3) 0.0496(13) Uani 0.642(7) 1 d D U P G 1
H30A H 0.4123 0.6299 0.8662 0.059 Uiso 0.642(7) 1 calc R U P G 1
H30B H 0.3418 0.5531 0.8998 0.059 Uiso 0.642(7) 1 calc R U P G 1
N20 N 0.6487(4) 0.7290(4) 0.6897(2) 0.0465(10) Uani 0.358(7) 1 d D U P G 2
H20C H 0.6813 0.7747 0.7000 0.056 Uiso 0.358(7) 1 calc R U P G 2
H20D H 0.6602 0.6691 0.7243 0.056 Uiso 0.358(7) 1 calc R U P G 2
N30 N 0.8678(7) 0.5022(7) 0.6313(9) 0.050(5) Uiso 0.358(7) 1 d D U P G 2
H30C H 0.8226 0.4745 0.6613 0.060 Uiso 0.358(7) 1 calc R U P G 2
H30D H 0.8551 0.4943 0.5896 0.060 Uiso 0.358(7) 1 calc R U P G 2
N40 N 0.9387(8) 0.2691(8) 0.6594(15) 0.046(4) Uiso 0.358(7) 1 d D U P G 2
N50 N 0.7569(8) 0.2119(7) 0.6495(6) 0.036(4) Uiso 0.358(7) 1 d D U P G 2
H50A H 0.7688 0.2266 0.6040 0.043 Uiso 0.358(7) 1 calc R U P G 2
H50B H 0.7438 0.2765 0.6655 0.043 Uiso 0.358(7) 1 calc R U P G 2
N60 N 0.4888(8) 0.3648(9) 0.6750(4) 0.032(3) Uiso 0.358(7) 1 d D U P G 2
H60A H 0.5436 0.3848 0.6879 0.038 Uiso 0.358(7) 1 calc R U P G 2
H60B H 0.4602 0.3322 0.7128 0.038 Uiso 0.358(7) 1 calc R U P G 2
N70 N 0.3781(10) 0.5299(15) 0.7509(6) 0.043(4) Uiso 0.358(7) 1 d D U P G 2
C70 C 0.7012(6) 0.6875(9) 0.6263(3) 0.048(5) Uiso 0.358(7) 1 d D U P G 2
H70 H 0.6699 0.6321 0.6175 0.058 Uiso 0.358(7) 1 calc R U P G 2
C80 C 0.6760(12) 0.7877(15) 0.5663(4) 0.093(7) Uiso 0.358(7) 1 d D U P G 2
H80A H 0.6087 0.7961 0.5420 0.111 Uiso 0.358(7) 1 calc R U P G 2
H80B H 0.6599 0.8597 0.5824 0.111 Uiso 0.358(7) 1 calc R U P G 2
C90 C 0.7689(15) 0.7635(16) 0.5262(7) 0.141(8) Uiso 0.358(7) 1 d D U P G 2
H90A H 0.7750 0.8352 0.5016 0.170 Uiso 0.358(7) 1 calc R U P G 2
H90B H 0.7618 0.7213 0.4925 0.170 Uiso 0.358(7) 1 calc R U P G 2
C100 C 0.8785(11) 0.6913(13) 0.5664(8) 0.067(5) Uiso 0.358(7) 1 d D U P G 2
H10C H 0.9146 0.7399 0.5783 0.080 Uiso 0.358(7) 1 calc R U P G 2
H10D H 0.9349 0.6350 0.5408 0.080 Uiso 0.358(7) 1 calc R U P G 2
C110 C 0.8301(6) 0.6297(8) 0.6325(5) 0.058(5) Uiso 0.358(7) 1 d D U P G 2
H110 H 0.8551 0.6417 0.6745 0.070 Uiso 0.358(7) 1 calc R U P G 2
C120 C 0.9906(7) 0.4307(8) 0.6474(7) 0.031(4) Uiso 0.358(7) 1 d D U P G 2
H12C H 1.0406 0.4610 0.6156 0.037 Uiso 0.358(7) 1 calc R U P G 2
H12D H 1.0046 0.4361 0.6935 0.037 Uiso 0.358(7) 1 calc R U P G 2
C130 C 1.0214(7) 0.3108(8) 0.6434(7) 0.033(4) Uiso 0.358(7) 1 d D U P G 2
C140 C 1.1297(7) 0.2391(10) 0.6300(7) 0.032(3) Uiso 0.358(7) 1 d D U P G 2
H140 H 1.1875 0.2690 0.6161 0.039 Uiso 0.358(7) 1 calc R U P G 2
C150 C 1.1569(9) 0.1256(9) 0.6360(7) 0.035(3) Uiso 0.358(7) 1 d D U P G 2
H150 H 1.2339 0.0765 0.6283 0.042 Uiso 0.358(7) 1 calc R U P G 2
C160 C 1.0704(10) 0.0794(8) 0.6539(7) 0.039(3) Uiso 0.358(7) 1 d D U P G 2
H160 H 1.0859 0.0004 0.6593 0.047 Uiso 0.358(7) 1 calc R U P G 2
C170 C 0.9637(9) 0.1593(8) 0.6626(7) 0.046(4) Uiso 0.358(7) 1 d D U P G 2
C180 C 0.8631(10) 0.1207(8) 0.6797(7) 0.043(4) Uiso 0.358(7) 1 d D U P G 2
H18C H 0.8798 0.0501 0.6619 0.051 Uiso 0.358(7) 1 calc R U P G 2
H18D H 0.8520 0.1042 0.7292 0.051 Uiso 0.358(7) 1 calc R U P G 2
C190 C 0.6518(9) 0.1843(7) 0.6631(4) 0.029(3) Uiso 0.358(7) 1 d D U P G 2
H190 H 0.6382 0.1688 0.7130 0.035 Uiso 0.358(7) 1 calc R U P G 2
C200 C 0.6644(10) 0.0797(8) 0.6346(6) 0.046(4) Uiso 0.358(7) 1 d D U P G 2
H20E H 0.7113 0.0081 0.6636 0.056 Uiso 0.358(7) 1 calc R U P G 2
H20F H 0.6982 0.0820 0.5882 0.056 Uiso 0.358(7) 1 calc R U P G 2
C210 C 0.5349(11) 0.0946(10) 0.6357(7) 0.050(4) Uiso 0.358(7) 1 d D U P G 2
H21C H 0.5229 0.0566 0.6011 0.060 Uiso 0.358(7) 1 calc R U P G 2
H21D H 0.5126 0.0604 0.6804 0.060 Uiso 0.358(7) 1 calc R U P G 2
C220 C 0.4656(9) 0.2186(9) 0.6212(6) 0.032(3) Uiso 0.358(7) 1 d D U P G 2
H22C H 0.3976 0.2383 0.6522 0.038 Uiso 0.358(7) 1 calc R U P G 2
H22D H 0.4390 0.2416 0.5743 0.038 Uiso 0.358(7) 1 calc R U P G 2
C230 C 0.5431(8) 0.2799(8) 0.6313(4) 0.030(3) Uiso 0.358(7) 1 d D U P G 2
H230 H 0.5637 0.3175 0.5865 0.036 Uiso 0.358(7) 1 calc R U P G 2
C240 C 0.3928(12) 0.4720(10) 0.6429(4) 0.048(4) Uiso 0.358(7) 1 d D U P G 2
H24C H 0.4262 0.5172 0.6082 0.057 Uiso 0.358(7) 1 calc R U P G 2
H24D H 0.3415 0.4503 0.6200 0.057 Uiso 0.358(7) 1 calc R U P G 2
C250 C 0.3251(9) 0.5428(12) 0.6921(4) 0.044(3) Uiso 0.358(7) 1 d D U P G 2
C260 C 0.2151(9) 0.6288(12) 0.6789(4) 0.031(3) Uiso 0.358(7) 1 d D U P G 2
H260 H 0.1780 0.6380 0.6386 0.038 Uiso 0.358(7) 1 calc R U P G 2
C270 C 0.1637(9) 0.6974(11) 0.7238(5) 0.035(3) Uiso 0.358(7) 1 d D U P G 2
H270 H 0.0922 0.7589 0.7137 0.042 Uiso 0.358(7) 1 calc R U P G 2
C280 C 0.2140(9) 0.6794(14) 0.7854(6) 0.047(5) Uiso 0.358(7) 1 d D U P G 2
H280 H 0.1749 0.7239 0.8189 0.057 Uiso 0.358(7) 1 calc R U P G 2
C290 C 0.3233(10) 0.5942(16) 0.7963(6) 0.043(4) Uiso 0.358(7) 1 d D U P G 2
C300 C 0.3877(4) 0.5694(4) 0.8593(3) 0.0496(13) Uani 0.358(7) 1 d D U P G 2
H30E H 0.4095 0.6335 0.8623 0.059 Uiso 0.358(7) 1 calc R U P G 2
H30F H 0.3405 0.5562 0.8998 0.059 Uiso 0.358(7) 1 calc R U P G 2
C1 C 0.4748(6) 0.9439(5) 0.8196(3) 0.0698(19) Uani 1 1 d . U . . .
C2 C 0.3582(7) 0.9671(6) 0.8367(4) 0.091(3) Uani 1 1 d . U . . .
H2 H 0.3225 1.0056 0.8732 0.109 Uiso 1 1 calc R U . . .
C3 C 0.2976(8) 0.9337(8) 0.8005(6) 0.107(3) Uani 1 1 d . U . . .
H3 H 0.2186 0.9496 0.8110 0.128 Uiso 1 1 calc R U . . .
C4 C 0.3486(6) 0.8788(6) 0.7502(5) 0.083(2) Uani 1 1 d . U . . .
H4 H 0.3065 0.8559 0.7241 0.099 Uiso 1 1 calc R U . . .
C5 C 0.4655(5) 0.8551(5) 0.7360(3) 0.0578(15) Uani 1 1 d . U . . .
C6 C 0.5217(6) 0.7951(6) 0.6796(4) 0.0731(18) Uani 1 1 d . U . . .
H6C H 0.5103 0.8513 0.6372 0.088 Uiso 1 1 calc R U . G 1
H6D H 0.4853 0.7420 0.6752 0.088 Uiso 1 1 calc R U . G 1
C31 C 0.5550(4) 0.4092(4) 0.9182(2) 0.0363(10) Uani 1 1 d . U . . .
H31 H 0.5681 0.4672 0.9383 0.044 Uiso 1 1 calc R U . . .
C32 C 0.4915(5) 0.3479(5) 0.9696(2) 0.0466(12) Uani 1 1 d . U . . .
H32A H 0.4660 0.3854 1.0096 0.056 Uiso 1 1 calc R U . . .
H32B H 0.4234 0.3489 0.9493 0.056 Uiso 1 1 calc R U . . .
C33 C 0.5765(5) 0.2269(6) 0.9891(4) 0.074(2) Uani 1 1 d . U . . .
H33A H 0.5700 0.1994 1.0381 0.089 Uiso 1 1 calc R U . . .
H33B H 0.5628 0.1755 0.9641 0.089 Uiso 1 1 calc R U . . .
C34 C 0.6921(5) 0.2309(5) 0.9709(3) 0.0564(15) Uani 1 1 d . U . . .
H34A H 0.7497 0.1552 0.9645 0.068 Uiso 1 1 calc R U . . .
H34B H 0.7185 0.2583 1.0056 0.068 Uiso 1 1 calc R U . . .
C35 C 0.6692(4) 0.3161(4) 0.9046(2) 0.0359(10) Uani 1 1 d . U . . .
H35 H 0.6605 0.2789 0.8680 0.043 Uiso 1 1 calc R U . . .
C36 C 0.8669(4) 0.2786(4) 0.8554(3) 0.0411(11) Uani 1 1 d . U . . .
H36A H 0.8468 0.2623 0.8139 0.049 Uiso 1 1 calc R U . . .
H36B H 0.8960 0.2062 0.8880 0.049 Uiso 1 1 calc R U . . .
C37 C 0.9592(4) 0.3264(4) 0.8389(2) 0.0342(10) Uani 1 1 d . U . . .
C38 C 1.0651(4) 0.2643(4) 0.8117(2) 0.0376(11) Uani 1 1 d . U . . .
H38 H 1.0801 0.1920 0.8005 0.045 Uiso 1 1 calc R U . . .
C39 C 1.1486(4) 0.3109(4) 0.8011(2) 0.0419(11) Uani 1 1 d . U . . .
H39 H 1.2220 0.2705 0.7827 0.050 Uiso 1 1 calc R U . . .
C40 C 1.1240(4) 0.4159(4) 0.8176(2) 0.0405(11) Uani 1 1 d . U . . .
H40 H 1.1801 0.4487 0.8113 0.049 Uiso 1 1 calc R U . . .
C41 C 1.0153(4) 0.4729(4) 0.8438(2) 0.0336(10) Uani 1 1 d . U . . .
C42 C 0.9836(4) 0.5846(4) 0.8663(3) 0.0413(11) Uani 1 1 d . U . . .
H42A H 1.0339 0.5744 0.9032 0.050 Uiso 1 1 calc R U . . .
H42B H 0.9967 0.6400 0.8282 0.050 Uiso 1 1 calc R U . . .
C43 C 0.8311(4) 0.7379(4) 0.9182(3) 0.0439(12) Uani 1 1 d . U . . .
H43 H 0.8699 0.7855 0.8891 0.053 Uiso 1 1 calc R U . H 1
C44 C 0.8677(5) 0.7175(5) 0.9900(3) 0.0641(16) Uani 0.542(14) 1 d . U P I 1
H44A H 0.9111 0.6353 1.0060 0.077 Uiso 0.542(14) 1 calc R U P I 1
H44B H 0.9170 0.7594 0.9929 0.077 Uiso 0.542(14) 1 calc R U P I 1
C45 C 0.7670(9) 0.7571(8) 1.0287(5) 0.052(3) Uiso 0.542(14) 1 d D U P I 1
H45A H 0.7820 0.7819 1.0685 0.062 Uiso 0.542(14) 1 calc R U P I 1
H45B H 0.7379 0.6955 1.0446 0.062 Uiso 0.542(14) 1 calc R U P I 1
C46 C 0.6779(5) 0.8575(4) 0.9846(3) 0.0502(13) Uani 0.542(14) 1 d D U P I 1
H46A H 0.6928 0.9282 0.9790 0.060 Uiso 0.542(14) 1 calc R U P I 1
H46B H 0.5986 0.8717 1.0024 0.060 Uiso 0.542(14) 1 calc R U P I 1
C440 C 0.8677(5) 0.7175(5) 0.9900(3) 0.0641(16) Uani 0.458(14) 1 d D U P I 2
H44C H 0.9491 0.7072 0.9910 0.077 Uiso 0.458(14) 1 calc R U P I 2
H44D H 0.8576 0.6490 1.0169 0.077 Uiso 0.458(14) 1 calc R U P I 2
C450 C 0.7884(10) 0.8251(9) 1.0172(7) 0.057(3) Uiso 0.458(14) 1 d D U P I 2
H45C H 0.7796 0.8089 1.0669 0.069 Uiso 0.458(14) 1 calc R U P I 2
H45D H 0.8186 0.8863 1.0044 0.069 Uiso 0.458(14) 1 calc R U P I 2
C460 C 0.6779(5) 0.8575(4) 0.9846(3) 0.0502(13) Uani 0.458(14) 1 d . U P I 2
H46C H 0.6391 0.9415 0.9744 0.060 Uiso 0.458(14) 1 calc R U P I 2
H46D H 0.6269 0.8268 1.0153 0.060 Uiso 0.458(14) 1 calc R U P I 2
C47 C 0.7022(5) 0.8085(4) 0.9190(3) 0.0474(12) Uani 1 1 d . U . . .
H47 H 0.6591 0.7580 0.9204 0.057 Uiso 1 1 calc R U . I 1
C48 C 0.5458(7) 0.9797(6) 0.8559(4) 0.091(3) Uani 1 1 d . U . . .
H48A H 0.5145 0.9843 0.9026 0.109 Uiso 1 1 calc R U . . .
H48B H 0.5403 1.0569 0.8337 0.109 Uiso 1 1 calc R U . . .
O1W O 0.7945(5) 0.2539(4) 0.5176(2) 0.0848(15) Uani 1 1 d . . . . .
O2W O 0.3961(6) 0.9621(5) 0.5261(4) 0.0314(19) Uiso 0.66(2) 1 d . U P J 1
O20W O 0.3929(12) 1.0071(14) 0.5511(7) 0.055(5) Uiso 0.34(2) 1 d . U P J 2
O3W O 0.8975(14) -0.0010(13) 0.5106(9) 0.151(6) Uiso 0.514(14) 1 d . U P K 1
O30W O 0.9899(18) -0.1018(18) 0.5861(11) 0.086(7) Uiso 0.242(13) 1 d . U P L 2
O31W O 1.035(2) -0.0592(19) 0.5358(12) 0.095(8) Uiso 0.244(13) 1 d . U P M 3
O4W O 0.0959(16) 0.8490(15) 0.9142(10) 0.100(7) Uiso 0.310(12) 1 d . U P N 1
O40W O 0.046(2) 0.970(2) 0.8470(13) 0.076(9) Uiso 0.190(12) 1 d . U P N 2
O5W O 0.8784(13) 0.9607(13) 1.0585(8) 0.083(6) Uiso 0.314(10) 1 d . . P O 1
O50W O 0.9951(16) 0.9033(15) 0.7959(9) 0.045(6) Uiso 0.186(10) 1 d . U P O 2

loop_
_atom_site_aniso_label
_atom_site_aniso_U_11
_atom_site_aniso_U_22
_atom_site_aniso_U_33
_atom_site_aniso_U_23
_atom_site_aniso_U_13
_atom_site_aniso_U_12
Cl1 0.0462(8) 0.0809(10) 0.0672(9) -0.0248(8) -0.0151(7) -0.0256(7)
Cl2 0.0390(6) 0.0452(7) 0.0381(6) -0.0012(5) -0.0089(5) -0.0231(5)
Cl3 0.0501(8) 0.0752(9) 0.0303(6) -0.0123(6) 0.0065(5) -0.0432(7)
Cl4 0.0588(9) 0.0860(10) 0.0302(6) -0.0017(6) -0.0066(5) -0.0470(8)
Cl5 0.0401(7) 0.0553(8) 0.0428(7) 0.0011(5) -0.0071(5) -0.0284(6)
Cl6 0.0397(9) 0.0767(17) 0.0287(8) -0.0073(7) -0.0031(5) -0.0316(9)
Cl7 0.058(3) 0.048(2) 0.075(2) -0.0095(14) 0.0064(16) -0.036(2)
Cl8 0.110(2) 0.136(3) 0.0410(14) -0.0002(14) -0.0184(14) -0.093(2)
Cl80 0.116(5) 0.134(5) 0.121(5) -0.055(4) 0.059(4) -0.092(4)
N1 0.056(3) 0.056(3) 0.036(2) 0.001(2) -0.014(2) -0.015(2)
N8 0.034(2) 0.058(2) 0.033(2) -0.0012(18) -0.0008(16) -0.0299(19)
N9 0.030(2) 0.049(2) 0.0280(19) -0.0066(16) 0.0014(15) -0.0239(18)
N10 0.034(2) 0.047(2) 0.0262(19) -0.0018(16) -0.0047(15) -0.0230(18)
N11 0.037(2) 0.045(2) 0.042(2) -0.0098(18) -0.0103(17) -0.0206(18)
N12 0.095(4) 0.053(3) 0.045(3) -0.010(2) -0.032(3) -0.010(3)
N2 0.055(3) 0.058(3) 0.036(2) -0.0065(18) -0.0086(19) -0.030(2)
N3 0.043(4) 0.064(4) 0.014(3) 0.000(3) 0.001(2) -0.039(3)
N4 0.037(4) 0.068(5) 0.027(3) -0.003(3) -0.005(3) -0.025(3)
N5 0.049(4) 0.052(4) 0.036(4) -0.007(3) -0.003(3) -0.022(3)
N6 0.043(3) 0.031(3) 0.038(3) 0.016(3) -0.028(3) -0.016(3)
N7 0.030(4) 0.053(5) 0.060(5) 0.034(3) -0.027(3) -0.031(3)
C30 0.036(3) 0.048(3) 0.061(3) 0.003(2) -0.001(2) -0.019(2)
N20 0.055(3) 0.058(3) 0.036(2) -0.0065(18) -0.0086(19) -0.030(2)
C300 0.036(3) 0.048(3) 0.061(3) 0.003(2) -0.001(2) -0.019(2)
C1 0.079(4) 0.051(3) 0.045(3) 0.008(3) -0.009(3) 0.005(3)
C2 0.081(5) 0.064(4) 0.068(5) 0.014(4) 0.015(4) 0.019(4)
C3 0.071(5) 0.079(5) 0.128(8) 0.025(5) 0.016(5) -0.010(4)
C4 0.055(4) 0.067(4) 0.118(6) 0.015(4) -0.018(4) -0.027(3)
C5 0.049(3) 0.059(3) 0.060(3) 0.009(3) -0.017(3) -0.020(3)
C6 0.066(4) 0.080(4) 0.075(4) -0.011(3) -0.037(3) -0.023(3)
C31 0.037(2) 0.049(3) 0.027(2) -0.0022(19) -0.0014(19) -0.024(2)
C32 0.051(3) 0.069(3) 0.030(2) -0.004(2) 0.005(2) -0.037(3)
C33 0.057(4) 0.083(4) 0.069(4) 0.025(3) 0.009(3) -0.034(3)
C34 0.051(3) 0.065(3) 0.049(3) 0.021(3) -0.006(2) -0.033(3)
C35 0.038(3) 0.047(3) 0.032(2) 0.0035(19) -0.0035(19) -0.031(2)
C36 0.036(3) 0.049(3) 0.047(3) -0.009(2) 0.002(2) -0.026(2)
C37 0.034(2) 0.045(3) 0.028(2) -0.0008(19) -0.0040(18) -0.022(2)
C38 0.039(3) 0.046(3) 0.029(2) -0.0013(19) -0.0050(19) -0.020(2)
C39 0.031(3) 0.057(3) 0.036(3) -0.004(2) 0.000(2) -0.017(2)
C40 0.033(2) 0.057(3) 0.037(3) 0.003(2) -0.008(2) -0.026(2)
C41 0.033(2) 0.050(3) 0.024(2) 0.0025(18) -0.0074(18) -0.026(2)
C42 0.033(3) 0.052(3) 0.047(3) -0.004(2) -0.009(2) -0.025(2)
C43 0.046(3) 0.046(3) 0.046(3) -0.010(2) -0.014(2) -0.020(2)
C44 0.061(3) 0.071(3) 0.053(3) -0.022(3) -0.024(3) -0.006(3)
C46 0.048(3) 0.051(3) 0.050(3) -0.008(2) -0.008(2) -0.016(2)
C440 0.061(3) 0.071(3) 0.053(3) -0.022(3) -0.024(3) -0.006(3)
C460 0.048(3) 0.051(3) 0.050(3) -0.008(2) -0.008(2) -0.016(2)
C47 0.053(3) 0.043(3) 0.049(3) -0.009(2) -0.019(2) -0.017(2)
C48 0.104(5) 0.071(4) 0.064(4) -0.022(3) -0.047(4) 0.019(4)
O1W 0.138(5) 0.090(3) 0.047(3) -0.015(2) 0.004(3) -0.065(3)

loop_
_atom_type_symbol
_atom_type_description
_atom_type_scat_dispersion_real
_atom_type_scat_dispersion_imag
_atom_type_scat_source
C C 0.0033 0.0016 'International Tables Vol C Tables 4.2.6.8 and 6.1.1.4'
H H 0.0000 0.0000 'International Tables Vol C Tables 4.2.6.8 and 6.1.1.4'
N N 0.0061 0.0033 'International Tables Vol C Tables 4.2.6.8 and 6.1.1.4'
O O 0.0106 0.0060 'International Tables Vol C Tables 4.2.6.8 and 6.1.1.4'
Cl Cl 0.1484 0.1585 'International Tables Vol C Tables 4.2.6.8 and 6.1.1.4'

loop_
_geom_angle_atom_site_label_1
_geom_angle_atom_site_label_2
_geom_angle_atom_site_label_3
_geom_angle
C5 N1 C1 116.9(6)
C300 N8 C31 114.4(4)
C30 N8 C31 114.4(4)
C30 N8 H8NA 108.7
C31 N8 H8NA 108.7
C30 N8 H8NB 108.7
C31 N8 H8NB 108.7
H8NA N8 H8NB 107.6
C36 N9 C35 113.5(4)
C36 N9 H9NA 108.9
C35 N9 H9NA 108.9
C36 N9 H9NB 108.9
C35 N9 H9NB 108.9
H9NA N9 H9NB 107.7
C37 N10 C41 118.5(4)
C42 N11 C43 112.8(4)
C42 N11 H1NC 109.0
C43 N11 H1NC 109.0
C42 N11 H1ND 109.0
C43 N11 H1ND 109.0
H1NC N11 H1ND 107.8
C48 N12 C47 115.8(6)
C48 N12 H1NE 108.3
C47 N12 H1NE 108.3
C48 N12 H1NF 108.3
C47 N12 H1NF 108.3
H1NE N12 H1NF 107.4
C7 N2 C6 113.7(5)
C7 N2 H2A 108.8
C6 N2 H2A 108.8
C7 N2 H2B 108.8
C6 N2 H2B 108.8
H2A N2 H2B 107.7
C12 N3 C11 116.3(5)
C12 N3 H3A 108.2
C11 N3 H3A 108.2
C12 N3 H3B 108.2
C11 N3 H3B 108.2
H3A N3 H3B 107.4
C17 N4 C13 119.9(6)
C18 N5 C19 114.5(6)
C18 N5 H5A 108.6
C19 N5 H5A 108.6
C18 N5 H5B 108.6
C19 N5 H5B 108.6
H5A N5 H5B 107.6
C23 N6 C24 114.7(5)
C23 N6 H6A 108.6
C24 N6 H6A 108.6
C23 N6 H6B 108.6
C24 N6 H6B 108.6
H6A N6 H6B 107.6
C29 N7 C25 119.3(7)
N2 C7 C11 110.6(5)
N2 C7 C8 110.6(5)
C11 C7 C8 107.5(6)
N2 C7 H7 109.4
C11 C7 H7 109.4
C8 C7 H7 109.4
C9 C8 C7 106.4(9)
C9 C8 H8A 110.5
C7 C8 H8A 110.5
C9 C8 H8B 110.5
C7 C8 H8B 110.5
H8A C8 H8B 108.6
C8 C9 C10 111.6(9)
C8 C9 H9A 109.3
C10 C9 H9A 109.3
C8 C9 H9B 109.3
C10 C9 H9B 109.3
H9A C9 H9B 108.0
C9 C10 C11 102.7(6)
C9 C10 H10A 111.2
C11 C10 H10A 111.2
C9 C10 H10B 111.2
C11 C10 H10B 111.2
H10A C10 H10B 109.1
C7 C11 N3 109.6(5)
C7 C11 C10 103.4(6)
N3 C11 C10 110.6(4)
C7 C11 H11 111.0
N3 C11 H11 111.0
C10 C11 H11 111.0
C13 C12 N3 112.3(6)
C13 C12 H12A 109.1
N3 C12 H12A 109.1
C13 C12 H12B 109.1
N3 C12 H12B 109.1
H12A C12 H12B 107.9
N4 C13 C14 119.4(8)
N4 C13 C12 116.6(5)
C14 C13 C12 124.0(8)
C15 C14 C13 121.1(10)
C15 C14 H14 119.5
C13 C14 H14 119.5
C14 C15 C16 120.3(8)
C14 C15 H15 119.8
C16 C15 H15 119.8
C17 C16 C15 114.0(9)
C17 C16 H16 123.0
C15 C16 H16 123.0
N4 C17 C16 125.3(10)
N4 C17 C18 115.6(6)
C16 C17 C18 119.0(8)
N5 C18 C17 109.8(5)
N5 C18 H18A 109.7
C17 C18 H18A 109.7
N5 C18 H18B 109.7
C17 C18 H18B 109.7
H18A C18 H18B 108.2
N5 C19 C20 112.0(7)
N5 C19 C23 114.2(5)
C20 C19 C23 105.2(5)
N5 C19 H19 108.4
C20 C19 H19 108.4
C23 C19 H19 108.4
C19 C20 C21 99.8(7)
C19 C20 H20A 111.8
C21 C20 H20A 111.8
C19 C20 H20B 111.8
C21 C20 H20B 111.8
H20A C20 H20B 109.5
C22 C21 C20 106.2(6)
C22 C21 H21A 110.5
C20 C21 H21A 110.5
C22 C21 H21B 110.5
C20 C21 H21B 110.5
H21A C21 H21B 108.7
C21 C22 C23 107.0(7)
C21 C22 H22A 110.3
C23 C22 H22A 110.3
C21 C22 H22B 110.3
C23 C22 H22B 110.3
H22A C22 H22B 108.6
N6 C23 C22 112.3(6)
N6 C23 C19 110.9(5)
C22 C23 C19 105.0(6)
N6 C23 H23 109.5
C22 C23 H23 109.5
C19 C23 H23 109.5
C25 C24 N6 110.8(6)
C25 C24 H24A 109.5
N6 C24 H24A 109.5
C25 C24 H24B 109.5
N6 C24 H24B 109.5
H24A C24 H24B 108.1
N7 C25 C26 119.6(7)
N7 C25 C24 114.5(8)
C26 C25 C24 125.4(7)
C27 C26 C25 120.0(6)
C27 C26 H26 120.0
C25 C26 H26 120.0
C26 C27 C28 120.6(8)
C26 C27 H27 119.7
C28 C27 H27 119.7
C29 C28 C27 117.4(9)
C29 C28 H28 121.3
C27 C28 H28 121.3
N7 C29 C28 123.1(7)
N7 C29 C30 112.6(6)
C28 C29 C30 124.3(7)
N8 C30 C29 114.2(5)
N8 C30 H30A 108.7
C29 C30 H30A 108.7
N8 C30 H30B 108.7
C29 C30 H30B 108.7
H30A C30 H30B 107.6
C70 N20 C6 108.3(5)
C70 N20 H20C 110.0
C6 N20 H20C 110.0
C70 N20 H20D 110.0
C6 N20 H20D 110.0
H20C N20 H20D 108.4
C120 N30 C110 115.5(6)
C120 N30 H30C 108.4
C110 N30 H30C 108.4
C120 N30 H30D 108.4
C110 N30 H30D 108.4
H30C N30 H30D 107.5
C170 N40 C130 119.9(7)
C180 N50 C190 114.7(6)
C180 N50 H50A 108.6
C190 N50 H50A 108.6
C180 N50 H50B 108.6
C190 N50 H50B 108.6
H50A N50 H50B 107.6
C230 N60 C240 114.6(6)
C230 N60 H60A 108.6
C240 N60 H60A 108.6
C230 N60 H60B 108.6
C240 N60 H60B 108.6
H60A N60 H60B 107.6
C290 N70 C250 119.8(7)
N20 C70 C110 109.7(5)
N20 C70 C80 110.7(6)
C110 C70 C80 107.8(6)
N20 C70 H70 109.5
C110 C70 H70 109.5
C80 C70 H70 109.5
C90 C80 C70 106.6(9)
C90 C80 H80A 110.4
C70 C80 H80A 110.4
C90 C80 H80B 110.4
C70 C80 H80B 110.4
H80A C80 H80B 108.6
C80 C90 C100 111.4(9)
C80 C90 H90A 109.4
C100 C90 H90A 109.4
C80 C90 H90B 109.4
C100 C90 H90B 109.4
H90A C90 H90B 108.0
C90 C100 C110 102.4(6)
C90 C100 H10C 111.3
C110 C100 H10C 111.3
C90 C100 H10D 111.3
C110 C100 H10D 111.3
H10C C100 H10D 109.2
C70 C110 N30 109.5(5)
C70 C110 C100 103.5(6)
N30 C110 C100 110.6(5)
C70 C110 H110 111.0
N30 C110 H110 111.0
C100 C110 H110 111.0
C130 C120 N30 112.5(6)
C130 C120 H12C 109.1
N30 C120 H12C 109.1
C130 C120 H12D 109.1
N30 C120 H12D 109.1
H12C C120 H12D 107.8
N40 C130 C140 119.2(9)
N40 C130 C120 117.0(5)
C140 C130 C120 123.5(8)
C150 C140 C130 121.2(10)
C150 C140 H140 119.4
C130 C140 H140 119.4
C140 C150 C160 120.4(8)
C140 C150 H150 119.8
C160 C150 H150 119.8
C170 C160 C150 113.7(9)
C170 C160 H160 123.1
C150 C160 H160 123.1
N40 C170 C160 125.5(10)
N40 C170 C180 115.8(7)
C160 C170 C180 118.6(8)
N50 C180 C170 109.7(6)
N50 C180 H18C 109.7
C170 C180 H18C 109.7
N50 C180 H18D 109.7
C170 C180 H18D 109.7
H18C C180 H18D 108.2
N50 C190 C200 112.0(7)
N50 C190 C230 113.7(5)
C200 C190 C230 105.0(6)
N50 C190 H190 108.7
C200 C190 H190 108.7
C230 C190 H190 108.7
C190 C200 C210 100.2(8)
C190 C200 H20E 111.7
C210 C200 H20E 111.7
C190 C200 H20F 111.7
C210 C200 H20F 111.7
H20E C200 H20F 109.5
C220 C210 C200 107.0(7)
C220 C210 H21C 110.3
C200 C210 H21C 110.3
C220 C210 H21D 110.3
C200 C210 H21D 110.3
H21C C210 H21D 108.6
C210 C220 C230 107.2(7)
C210 C220 H22C 110.3
C230 C220 H22C 110.3
C210 C220 H22D 110.3
C230 C220 H22D 110.3
H22C C220 H22D 108.5
N60 C230 C220 112.5(7)
N60 C230 C190 110.9(5)
C220 C230 C190 104.7(6)
N60 C230 H230 109.5
C220 C230 H230 109.5
C190 C230 H230 109.5
C250 C240 N60 112.6(6)
C250 C240 H24C 109.1
N60 C240 H24C 109.1
C250 C240 H24D 109.1
N60 C240 H24D 109.1
H24C C240 H24D 107.8
N70 C250 C260 119.9(8)
N70 C250 C240 116.8(8)
C260 C250 C240 123.0(7)
C270 C260 C250 119.4(7)
C270 C260 H260 120.3
C250 C260 H260 120.3
C260 C270 C280 120.6(9)
C260 C270 H270 119.7
C280 C270 H270 119.7
C290 C280 C270 118.2(9)
C290 C280 H280 120.9
C270 C280 H280 120.9
N70 C290 C280 121.9(7)
N70 C290 C300 115.0(6)
C280 C290 C300 123.2(7)
N8 C300 C290 105.2(5)
N8 C300 H30E 110.7
C290 C300 H30E 110.7
N8 C300 H30F 110.7
C290 C300 H30F 110.7
H30E C300 H30F 108.8
N1 C1 C2 121.7(8)
N1 C1 C48 116.1(6)
C2 C1 C48 122.2(7)
C3 C2 C1 119.1(8)
C3 C2 H2 120.5
C1 C2 H2 120.5
C4 C3 C2 119.9(9)
C4 C3 H3 120.0
C2 C3 H3 120.0
C3 C4 C5 119.0(8)
C3 C4 H4 120.5
C5 C4 H4 120.5
N1 C5 C4 123.2(7)
N1 C5 C6 117.8(5)
C4 C5 C6 118.9(7)
C5 C6 N2 112.0(5)
C5 C6 N20 112.0(5)
C5 C6 H6C 109.2
N2 C6 H6C 109.2
C5 C6 H6D 109.2
N2 C6 H6D 109.2
H6C C6 H6D 107.9
N8 C31 C35 110.3(4)
N8 C31 C32 112.2(4)
C35 C31 C32 104.7(4)
N8 C31 H31 109.8
C35 C31 H31 109.8
C32 C31 H31 109.8
C33 C32 C31 106.0(4)
C33 C32 H32A 110.5
C31 C32 H32A 110.5
C33 C32 H32B 110.5
C31 C32 H32B 110.5
H32A C32 H32B 108.7
C34 C33 C32 105.7(5)
C34 C33 H33A 110.6
C32 C33 H33A 110.6
C34 C33 H33B 110.6
C32 C33 H33B 110.6
H33A C33 H33B 108.7
C33 C34 C35 101.8(4)
C33 C34 H34A 111.4
C35 C34 H34A 111.4
C33 C34 H34B 111.4
C35 C34 H34B 111.4
H34A C34 H34B 109.3
N9 C35 C31 112.7(4)
N9 C35 C34 112.5(4)
C31 C35 C34 103.6(4)
N9 C35 H35 109.3
C31 C35 H35 109.3
C34 C35 H35 109.3
N9 C36 C37 110.7(4)
N9 C36 H36A 109.5
C37 C36 H36A 109.5
N9 C36 H36B 109.5
C37 C36 H36B 109.5
H36A C36 H36B 108.1
N10 C37 C38 123.0(4)
N10 C37 C36 115.9(4)
C38 C37 C36 121.2(4)
C37 C38 C39 118.1(5)
C37 C38 H38 120.9
C39 C38 H38 120.9
C40 C39 C38 119.5(5)
C40 C39 H39 120.2
C38 C39 H39 120.2
C39 C40 C41 118.5(4)
C39 C40 H40 120.7
C41 C40 H40 120.7
N10 C41 C40 122.4(4)
N10 C41 C42 115.7(4)
C40 C41 C42 121.8(4)
N11 C42 C41 112.1(4)
N11 C42 H42A 109.2
C41 C42 H42A 109.2
N11 C42 H42B 109.2
C41 C42 H42B 109.2
H42A C42 H42B 107.9
N11 C43 C440 114.0(4)
N11 C43 C44 114.0(4)
N11 C43 C47 112.8(4)
C440 C43 C47 105.6(4)
C44 C43 C47 105.6(4)
N11 C43 H43 108.1
C44 C43 H43 108.1
C47 C43 H43 108.1
C45 C44 C43 106.2(6)
C45 C44 H44A 110.5
C43 C44 H44A 110.5
C45 C44 H44B 110.5
C43 C44 H44B 110.5
H44A C44 H44B 108.7
C44 C45 C46 108.2(7)
C44 C45 H45A 110.0
C46 C45 H45A 110.0
C44 C45 H45B 110.0
C46 C45 H45B 110.0
H45A C45 H45B 108.4
C45 C46 C47 98.4(5)
C45 C46 H46A 112.1
C47 C46 H46A 112.1
C45 C46 H46B 112.1
C47 C46 H46B 112.1
H46A C46 H46B 109.7
C43 C440 C450 104.5(6)
C43 C440 H44C 110.9
C450 C440 H44C 110.9
C43 C440 H44D 110.9
C450 C440 H44D 110.9
H44C C440 H44D 108.9
C460 C450 C440 103.8(7)
C460 C450 H45C 111.0
C440 C450 H45C 111.0
C460 C450 H45D 111.0
C440 C450 H45D 111.0
H45C C450 H45D 109.0
C450 C460 C47 108.6(5)
C450 C460 H46C 110.0
C47 C460 H46C 110.0
C450 C460 H46D 110.0
C47 C460 H46D 110.0
H46C C460 H46D 108.3
N12 C47 C43 111.3(5)
N12 C47 C460 111.4(4)
C43 C47 C460 104.9(4)
N12 C47 C46 111.4(4)
C43 C47 C46 104.9(4)
N12 C47 H47 109.7
C43 C47 H47 109.7
C46 C47 H47 109.7
C1 C48 N12 113.5(5)
C1 C48 H48A 108.9
N12 C48 H48A 108.9
C1 C48 H48B 108.9
N12 C48 H48B 108.9
H48A C48 H48B 107.7

loop_
_geom_bond_atom_site_label_1
_geom_bond_atom_site_label_2
_geom_bond_distance
_geom_bond_site_symmetry_2
Cl6 Cl60 0.86(3) .
N1 C5 1.325(7) .
N1 C1 1.339(8) .
N8 C300 1.477(7) .
N8 C30 1.477(7) .
N8 C31 1.507(6) .
N8 H8NA 0.9100 .
N8 H8NB 0.9100 .
N9 C36 1.478(6) .
N9 C35 1.505(5) .
N9 H9NA 0.9100 .
N9 H9NB 0.9100 .
N10 C37 1.328(6) .
N10 C41 1.348(5) .
N11 C42 1.490(6) .
N11 C43 1.498(6) .
N11 H1NC 0.9100 .
N11 H1ND 0.9100 .
N12 C48 1.492(8) .
N12 C47 1.497(7) .
N12 H1NE 0.9100 .
N12 H1NF 0.9100 .
N2 C7 1.485(7) .
N2 C6 1.510(7) .
N2 H2A 0.9100 .
N2 H2B 0.9100 .
N3 C12 1.496(7) .
N3 C11 1.535(8) .
N3 H3A 0.9100 .
N3 H3B 0.9100 .
N4 C17 1.322(9) .
N4 C13 1.343(10) .
N5 C18 1.488(10) .
N5 C19 1.497(9) .
N5 H5A 0.9100 .
N5 H5B 0.9100 .
N6 C23 1.462(9) .
N6 C24 1.524(11) .
N6 H6A 0.9100 .
N6 H6B 0.9100 .
N7 C29 1.319(9) .
N7 C25 1.379(7) .
C7 C11 1.513(8) .
C7 C8 1.543(11) .
C7 H7 1.0000 .
C8 C9 1.325(12) .
C8 H8A 0.9900 .
C8 H8B 0.9900 .
C9 C10 1.543(12) .
C9 H9A 0.9900 .
C9 H9B 0.9900 .
C10 C11 1.607(10) .
C10 H10A 0.9900 .
C10 H10B 0.9900 .
C11 H11 1.0000 .
C12 C13 1.467(11) .
C12 H12A 0.9900 .
C12 H12B 0.9900 .
C13 C14 1.356(8) .
C14 C15 1.356(13) .
C14 H14 0.9500 .
C15 C16 1.429(14) .
C15 H15 0.9500 .
C16 C17 1.361(10) .
C16 H16 0.9500 .
C17 C18 1.529(12) .
C18 H18A 0.9900 .
C18 H18B 0.9900 .
C19 C20 1.527(9) .
C19 C23 1.539(11) .
C19 H19 1.0000 .
C20 C21 1.576(12) .
C20 H20A 0.9900 .
C20 H20B 0.9900 .
C21 C22 1.483(12) .
C21 H21A 0.9900 .
C21 H21B 0.9900 .
C22 C23 1.539(8) .
C22 H22A 0.9900 .
C22 H22B 0.9900 .
C23 H23 1.0000 .
C24 C25 1.466(11) .
C24 H24A 0.9900 .
C24 H24B 0.9900 .
C25 C26 1.408(11) .
C26 C27 1.340(12) .
C26 H26 0.9500 .
C27 C28 1.398(10) .
C27 H27 0.9500 .
C28 C29 1.394(9) .
C28 H28 0.9500 .
C29 C30 1.493(8) .
C30 H30A 0.9900 .
C30 H30B 0.9900 .
N20 C70 1.484(7) .
N20 C6 1.510(7) .
N20 H20C 0.9100 .
N20 H20D 0.9100 .
N30 C120 1.496(7) .
N30 C110 1.535(8) .
N30 H30C 0.9100 .
N30 H30D 0.9100 .
N40 C170 1.322(9) .
N40 C130 1.343(10) .
N50 C180 1.487(10) .
N50 C190 1.497(9) .
N50 H50A 0.9100 .
N50 H50B 0.9100 .
N60 C230 1.463(10) .
N60 C240 1.520(11) .
N60 H60A 0.9100 .
N60 H60B 0.9100 .
N70 C290 1.320(9) .
N70 C250 1.381(8) .
C70 C110 1.513(8) .
C70 C80 1.543(11) .
C70 H70 1.0000 .
C80 C90 1.325(12) .
C80 H80A 0.9900 .
C80 H80B 0.9900 .
C90 C100 1.542(12) .
C90 H90A 0.9900 .
C90 H90B 0.9900 .
C100 C110 1.607(10) .
C100 H10C 0.9900 .
C100 H10D 0.9900 .
C110 H110 1.0000 .
C120 C130 1.466(11) .
C120 H12C 0.9900 .
C120 H12D 0.9900 .
C130 C140 1.357(8) .
C140 C150 1.356(13) .
C140 H140 0.9500 .
C150 C160 1.429(14) .
C150 H150 0.9500 .
C160 C170 1.362(10) .
C160 H160 0.9500 .
C170 C180 1.530(12) .
C180 H18C 0.9900 .
C180 H18D 0.9900 .
C190 C200 1.527(10) .
C190 C230 1.540(11) .
C190 H190 1.0000 .
C200 C210 1.575(13) .
C200 H20E 0.9900 .
C200 H20F 0.9900 .
C210 C220 1.482(12) .
C210 H21C 0.9900 .
C210 H21D 0.9900 .
C220 C230 1.538(8) .
C220 H22C 0.9900 .
C220 H22D 0.9900 .
C230 H230 1.0000 .
C240 C250 1.464(11) .
C240 H24C 0.9900 .
C240 H24D 0.9900 .
C250 C260 1.412(11) .
C260 C270 1.338(12) .
C260 H260 0.9500 .
C270 C280 1.397(10) .
C270 H270 0.9500 .
C280 C290 1.396(10) .
C280 H280 0.9500 .
C290 C300 1.501(8) .
C300 H30E 0.9900 .
C300 H30F 0.9900 .
C1 C2 1.408(11) .
C1 C48 1.477(10) .
C2 C3 1.353(13) .
C2 H2 0.9500 .
C3 C4 1.325(13) .
C3 H3 0.9500 .
C4 C5 1.401(9) .
C4 H4 0.9500 .
C5 C6 1.474(9) .
C6 H6C 0.9900 .
C6 H6D 0.9900 .
C31 C35 1.519(7) .
C31 C32 1.535(6) .
C31 H31 1.0000 .
C32 C33 1.513(8) .
C32 H32A 0.9900 .
C32 H32B 0.9900 .
C33 C34 1.491(8) .
C33 H33A 0.9900 .
C33 H33B 0.9900 .
C34 C35 1.529(6) .
C34 H34A 0.9900 .
C34 H34B 0.9900 .
C35 H35 1.0000 .
C36 C37 1.508(6) .
C36 H36A 0.9900 .
C36 H36B 0.9900 .
C37 C38 1.388(7) .
C38 C39 1.392(7) .
C38 H38 0.9500 .
C39 C40 1.377(7) .
C39 H39 0.9500 .
C40 C41 1.389(7) .
C40 H40 0.9500 .
C41 C42 1.497(7) .
C42 H42A 0.9900 .
C42 H42B 0.9900 .
C43 C440 1.514(7) .
C43 C44 1.514(7) .
C43 C47 1.528(7) .
C43 H43 1.0000 .
C44 C45 1.395(12) .
C44 H44A 0.9900 .
C44 H44B 0.9900 .
C45 C46 1.534(9) .
C45 H45A 0.9900 .
C45 H45B 0.9900 .
C46 C47 1.541(7) .
C46 H46A 0.9900 .
C46 H46B 0.9900 .
C440 C450 1.534(9) .
C440 H44C 0.9900 .
C440 H44D 0.9900 .
C450 C460 1.483(14) .
C450 H45C 0.9900 .
C450 H45D 0.9900 .
C460 C47 1.541(7) .
C460 H46C 0.9900 .
C460 H46D 0.9900 .
C47 H47 1.0000 .
C48 H48A 0.9900 .
C48 H48B 0.9900 .
O40W O50W 1.79(3) 1_455
O50W O40W 1.79(3) 1_655

loop_
_geom_hbond_atom_site_label_D
_geom_hbond_atom_site_label_H
_geom_hbond_atom_site_label_A
_geom_hbond_distance_DH
_geom_hbond_distance_HA
_geom_hbond_distance_DA
_geom_hbond_angle_DHA
_geom_hbond_site_symmetry_A
N8 H8NA Cl2 0.91 2.67 3.217(4) 119.4 .
N8 H8NA Cl3 0.91 2.45 3.263(4) 149.0 .
N8 H8NB Cl5 0.91 2.23 3.129(4) 171.7 .
N9 H9NA Cl2 0.91 2.36 3.142(4) 144.2 .
N9 H9NA Cl3 0.91 2.74 3.330(4) 123.2 .
N9 H9NB Cl6 0.91 2.26 3.164(4) 172.5 .
N9 H9NB Cl60 0.91 2.23 3.112(19) 164.2 .
N11 H1NC Cl6 0.91 2.34 3.252(5) 177.6 .
N11 H1ND Cl1 0.91 2.82 3.354(5) 118.5 .
N11 H1ND Cl2 0.91 2.46 3.176(4) 135.6 .
N12 H1NE Cl7 0.91 1.97 2.874(7) 171.7 .
N12 H1NE Cl70 0.91 2.37 3.261(11) 167.3 .
N12 H1NE Cl71 0.91 2.71 3.572(17) 158.4 .
N12 H1NF Cl1 0.91 2.35 3.133(6) 144.7 .
N12 H1NF N1 0.91 2.29 2.759(7) 112.0 .
N2 H2A Cl1 0.91 2.34 3.151(4) 147.9 .
N2 H2B Cl2 0.91 2.28 3.109(4) 152.1 .
N3 H3A Cl3 0.91 2.31 3.170(6) 157.5 .
N3 H3B Cl4 0.91 2.18 3.085(7) 173.7 .
N5 H5A O1W 0.91 1.88 2.769(9) 164.8 .
N5 H5B Cl3 0.91 2.26 3.145(7) 163.9 .
N6 H6A Cl3 0.91 2.38 3.213(5) 151.5 .
N6 H6B Cl5 0.91 2.28 3.179(6) 168.3 .
C7 H7 Cl3 1.00 2.82 3.434(9) 120.2 .
C10 H10A Cl1 0.99 2.94 3.476(9) 115.2 .
C10 H10B Cl4 0.99 2.87 3.733(8) 146.4 2_766
C11 H11 Cl1 1.00 2.89 3.475(6) 118.4 .
C12 H12A Cl4 0.99 2.69 3.668(9) 170.5 2_766
C18 H18B Cl7 0.99 2.61 3.601(10) 176.2 1_545
C19 H19 Cl5 1.00 2.71 3.580(8) 145.8 .
C24 H24A Cl8 0.99 2.73 3.559(10) 141.0 2_666
C24 H24B Cl4 0.99 2.79 3.542(8) 132.8 2_666
C28 H28 Cl60 0.95 2.93 3.57(2) 126.2 2_667
C28 H28 O4W 0.95 2.27 3.22(2) 172.7 .
C30 H30A Cl2 0.99 2.79 3.452(5) 124.5 .
C30 H30B Cl6 0.99 2.56 3.526(6) 165.7 2_667
C30 H30B Cl60 0.99 2.56 3.436(19) 147.3 2_667
N20 H20C Cl1 0.91 2.32 3.151(4) 152.0 .
N20 H20D Cl2 0.91 2.34 3.109(4) 142.2 .
N20 H20D Cl3 0.91 2.98 3.643(5) 131.0 .
N30 H30C Cl3 0.91 2.35 3.246(14) 168.3 .
N30 H30D Cl4 0.91 2.25 3.158(16) 175.3 .
N50 H50A O1W 0.91 1.74 2.647(13) 178.8 .
N50 H50B Cl3 0.91 2.42 3.305(11) 165.6 .
N60 H60A Cl3 0.91 2.26 3.167(9) 176.5 .
N60 H60B Cl5 0.91 2.14 3.009(9) 160.2 .
C70 H70 Cl80 1.00 2.78 3.741(11) 160.7 2_666
C100 H10C O30W 0.99 2.62 3.59(3) 167.6 1_565
C100 H10D Cl4 0.99 2.90 3.749(13) 144.4 2_766
C110 H110 Cl1 1.00 2.59 3.428(9) 140.9 .
C120 H12C Cl4 0.99 2.66 3.634(12) 168.5 2_766
C180 H18C O30W 0.99 2.61 3.53(2) 154.6 .
C180 H18D Cl70 0.99 2.74 3.710(14) 168.1 1_545
C200 H20E Cl1 0.99 2.72 3.709(10) 175.5 1_545
C230 H230 Cl80 1.00 2.67 3.405(10) 130.4 2_666
C240 H24C Cl80 0.99 2.19 3.066(15) 146.0 2_666
C240 H24D Cl4 0.99 2.88 3.763(11) 148.4 2_666
C280 H280 O50W 0.95 2.54 3.16(2) 123.0 1_455
C300 H30E Cl2 0.99 2.81 3.452(5) 123.4 .
C300 H30F Cl6 0.99 2.55 3.526(6) 167.9 2_667
C300 H30F Cl60 0.99 2.54 3.436(19) 150.0 2_667
C6 H6C O2W 0.99 2.64 3.534(9) 150.6 .
C6 H6D Cl8 0.99 2.86 3.469(7) 120.9 2_666
C31 H31 Cl2 1.00 2.85 3.378(5) 113.4 .
C34 H34A Cl7 0.99 2.66 3.381(8) 129.5 1_545
C34 H34A Cl70 0.99 2.88 3.712(14) 142.7 1_545
C34 H34B Cl60 0.99 2.56 3.41(2) 143.9 .
C35 H35 Cl7 1.00 2.80 3.455(6) 123.7 1_545
C36 H36A Cl3 0.99 2.87 3.483(6) 121.2 .
C36 H36B Cl70 0.99 2.87 3.453(8) 118.5 1_545
C42 H42A Cl6 0.99 2.66 3.642(5) 172.8 2_767
C42 H42A Cl60 0.99 2.70 3.628(19) 156.9 2_767
C42 H42B Cl1 0.99 2.80 3.484(6) 126.3 .
C44 H44B Cl60 0.99 2.94 3.470(19) 114.7 2_767
C440 H44C Cl6 0.99 2.85 3.727(6) 147.9 2_767
C440 H44C Cl60 0.99 2.52 3.470(19) 161.8 2_767
C440 H44D Cl6 0.99 2.96 3.813(7) 144.5 .
C47 H47 Cl2 1.00 2.71 3.512(5) 137.8 .
C48 H48B Cl5 0.99 2.53 3.423(7) 149.7 1_565

loop_
_geom_torsion_atom_site_label_1
_geom_torsion_atom_site_label_2
_geom_torsion_atom_site_label_3
_geom_torsion_atom_site_label_4
_geom_torsion
C6 N2 C7 C11 -177.5(6)
C6 N2 C7 C8 63.5(7)
N2 C7 C8 C9 94.0(9)
C11 C7 C8 C9 -26.8(9)
C7 C8 C9 C10 30.4(10)
C8 C9 C10 C11 -22.2(10)
N2 C7 C11 N3 133.3(6)
C8 C7 C11 N3 -105.8(7)
N2 C7 C11 C10 -108.7(6)
C8 C7 C11 C10 12.2(7)
C12 N3 C11 C7 177.7(7)
C12 N3 C11 C10 64.3(8)
C9 C10 C11 C7 4.0(7)
C9 C10 C11 N3 121.3(7)
C11 N3 C12 C13 163.2(7)
C17 N4 C13 C14 1.1(16)
C17 N4 C13 C12 -178.6(10)
N3 C12 C13 N4 -21.8(12)
N3 C12 C13 C14 158.5(10)
N4 C13 C14 C15 -1.4(17)
C12 C13 C14 C15 178.3(10)
C13 C14 C15 C16 1.3(19)
C14 C15 C16 C17 -0.9(17)
C13 N4 C17 C16 -0.7(18)
C13 N4 C17 C18 -179.1(9)
C15 C16 C17 N4 0.6(17)
C15 C16 C17 C18 178.9(9)
C19 N5 C18 C17 -178.3(6)
N4 C17 C18 N5 31.9(11)
C16 C17 C18 N5 -146.6(10)
C18 N5 C19 C20 -54.2(8)
C18 N5 C19 C23 -173.6(7)
N5 C19 C20 C21 -164.2(6)
C23 C19 C20 C21 -39.6(7)
C19 C20 C21 C22 37.6(8)
C20 C21 C22 C23 -21.2(9)
C24 N6 C23 C22 -57.6(8)
C24 N6 C23 C19 -174.7(6)
C21 C22 C23 N6 -124.5(8)
C21 C22 C23 C19 -3.8(8)
N5 C19 C23 N6 -87.1(7)
C20 C19 C23 N6 149.7(6)
N5 C19 C23 C22 151.4(6)
C20 C19 C23 C22 28.2(8)
C23 N6 C24 C25 169.8(6)
C29 N7 C25 C26 -0.4(15)
C29 N7 C25 C24 -172.9(11)
N6 C24 C25 N7 4.3(11)
N6 C24 C25 C26 -167.7(8)
N7 C25 C26 C27 0.7(14)
C24 C25 C26 C27 172.4(9)
C25 C26 C27 C28 -1.3(16)
C26 C27 C28 C29 1.5(18)
C25 N7 C29 C28 0.6(19)
C25 N7 C29 C30 177.0(9)
C27 C28 C29 N7 -1(2)
C27 C28 C29 C30 -177.1(12)
C31 N8 C30 C29 -169.6(7)
N7 C29 C30 N8 -6.3(14)
C28 C29 C30 N8 170.0(11)
C6 N20 C70 C110 175.1(6)
C6 N20 C70 C80 56.3(7)
N20 C70 C80 C90 143.7(12)
C110 C70 C80 C90 23.8(12)
C70 C80 C90 C100 -30.4(14)
C80 C90 C100 C110 25.0(14)
N20 C70 C110 N30 113.8(10)
C80 C70 C110 N30 -125.6(11)
N20 C70 C110 C100 -128.1(10)
C80 C70 C110 C100 -7.6(10)
C120 N30 C110 C70 -171.1(12)
C120 N30 C110 C100 75.4(13)
C90 C100 C110 C70 -8.4(11)
C90 C100 C110 N30 108.9(11)
C110 N30 C120 C130 -178.3(10)
C170 N40 C130 C140 1(3)
C170 N40 C130 C120 -174(2)
N30 C120 C130 N40 -32(2)
N30 C120 C130 C140 153.8(14)
N40 C130 C140 C150 -4(2)
C120 C130 C140 C150 170.7(12)
C130 C140 C150 C160 3(2)
C140 C150 C160 C170 0.9(19)
C130 N40 C170 C160 3(4)
C130 N40 C170 C180 -178.7(18)
C150 C160 C170 N40 -4(3)
C150 C160 C170 C180 178.1(11)
C190 N50 C180 C170 -179.6(8)
N40 C170 C180 N50 34(2)
C160 C170 C180 N50 -147.3(13)
C180 N50 C190 C200 -61.2(11)
C180 N50 C190 C230 -180.0(9)
N50 C190 C200 C210 -163.2(7)
C230 C190 C200 C210 -39.3(8)
C190 C200 C210 C220 34.3(10)
C200 C210 C220 C230 -15.9(11)
C240 N60 C230 C220 -72.8(10)
C240 N60 C230 C190 170.3(9)
C210 C220 C230 N60 -129.5(10)
C210 C220 C230 C190 -8.9(10)
N50 C190 C230 N60 -84.6(8)
C200 C190 C230 N60 152.7(7)
N50 C190 C230 C220 153.8(7)
C200 C190 C230 C220 31.1(9)
C230 N60 C240 C250 167.5(9)
C290 N70 C250 C260 4(3)
C290 N70 C250 C240 177.5(19)
N60 C240 C250 N70 23.6(19)
N60 C240 C250 C260 -162.5(13)
N70 C250 C260 C270 0(2)
C240 C250 C260 C270 -173.3(12)
C250 C260 C270 C280 -5(2)
C260 C270 C280 C290 5(3)
C250 N70 C290 C280 -3(4)
C250 N70 C290 C300 177.7(18)
C270 C280 C290 N70 -1(3)
C270 C280 C290 C300 177.9(18)
C31 N8 C300 C290 -166.8(11)
N70 C290 C300 N8 -8(2)
C280 C290 C300 N8 173.0(19)
C5 N1 C1 C2 -2.5(8)
C5 N1 C1 C48 178.8(5)
N1 C1 C2 C3 0.0(10)
C48 C1 C2 C3 178.7(7)
C1 C2 C3 C4 0.8(12)
C2 C3 C4 C5 0.7(12)
C1 N1 C5 C4 4.2(8)
C1 N1 C5 C6 -179.9(5)
C3 C4 C5 N1 -3.4(10)
C3 C4 C5 C6 -179.4(7)
N1 C5 C6 N2 30.5(8)
C4 C5 C6 N2 -153.4(6)
N1 C5 C6 N20 30.5(8)
C4 C5 C6 N20 -153.4(6)
C7 N2 C6 C5 -177.9(6)
C70 N20 C6 C5 -170.8(6)
C300 N8 C31 C35 -170.4(4)
C30 N8 C31 C35 -170.4(4)
C300 N8 C31 C32 73.3(5)
C30 N8 C31 C32 73.3(5)
N8 C31 C32 C33 126.2(5)
C35 C31 C32 C33 6.5(6)
C31 C32 C33 C34 20.2(7)
C32 C33 C34 C35 -38.5(7)
C36 N9 C35 C31 -166.1(4)
C36 N9 C35 C34 77.3(5)
N8 C31 C35 N9 87.3(4)
C32 C31 C35 N9 -151.8(4)
N8 C31 C35 C34 -150.9(4)
C32 C31 C35 C34 -30.0(5)
C33 C34 C35 N9 164.3(5)
C33 C34 C35 C31 42.4(6)
C35 N9 C36 C37 -177.9(4)
C41 N10 C37 C38 -2.3(6)
C41 N10 C37 C36 176.0(4)
N9 C36 C37 N10 0.9(6)
N9 C36 C37 C38 179.2(4)
N10 C37 C38 C39 1.7(7)
C36 C37 C38 C39 -176.5(4)
C37 C38 C39 C40 -0.2(7)
C38 C39 C40 C41 -0.7(7)
C37 N10 C41 C40 1.3(6)
C37 N10 C41 C42 -175.6(4)
C39 C40 C41 N10 0.2(7)
C39 C40 C41 C42 176.9(4)
C43 N11 C42 C41 175.2(4)
N10 C41 C42 N11 -5.1(6)
C40 C41 C42 N11 178.0(4)
C42 N11 C43 C440 -80.3(6)
C42 N11 C43 C44 -80.3(6)
C42 N11 C43 C47 159.3(4)
N11 C43 C44 C45 -116.1(6)
C47 C43 C44 C45 8.2(7)
C43 C44 C45 C46 -31.8(9)
C44 C45 C46 C47 41.4(9)
N11 C43 C440 C450 -157.2(7)
C47 C43 C440 C450 -32.9(8)
C43 C440 C450 C460 35.3(10)
C440 C450 C460 C47 -24.5(10)
C48 N12 C47 C43 -176.7(5)
C48 N12 C47 C460 -60.1(6)
C48 N12 C47 C46 -60.1(6)
N11 C43 C47 N12 -96.7(5)
C440 C43 C47 N12 138.2(5)
C44 C43 C47 N12 138.2(5)
N11 C43 C47 C460 142.8(4)
C440 C43 C47 C460 17.7(6)
N11 C43 C47 C46 142.8(4)
C44 C43 C47 C46 17.7(6)
C450 C460 C47 N12 -115.9(7)
C450 C460 C47 C43 4.5(7)
C45 C46 C47 N12 -154.4(6)
C45 C46 C47 C43 -33.9(6)
N1 C1 C48 N12 -32.3(9)
C2 C1 C48 N12 149.0(6)
C47 N12 C48 C1 -92.3(7)
